data_1539713
loop_
_publ_author_name
'Berger, R.A.'
'Sobott, R.J.'

_publ_section_title
;
 Characterization of Tl Cu7 S4, a crookesite analogue
;
_journal_name_full
;
Monatshefte fuer Chemie und verwandte Teile anderer Wissenschaften (109,1978-)
;
_journal_page_first 967
_journal_page_last 972
_journal_volume 118
_journal_year 1987
_chemical_formula_sum 'Cu7 S4 Tl'
_chemical_name_systematic 'Tl Cu7 S4'
_space_group_IT_number 82
_symmetry_space_group_name_Hall 'I -4'
_symmetry_space_group_name_H-M 'I -4'
_cell_angle_alpha 90
_cell_angle_beta 90
_cell_angle_gamma 90
_cell_formula_units_Z 2
_cell_length_a 10.1797
_cell_length_b 10.1797
_cell_length_c 3.8585
_cell_volume 399.842
_citation_journal_id_ASTM MOCMB7
_cod_data_source_file Berger_MOCMB7_1987_68.cif
_cod_data_source_block Cu7S4Tl1
_cod_original_formula_sum 'Cu7 S4 Tl1'
_cod_database_code 1539713

loop_
_symmetry_equiv_pos_as_xyz
x,y,z
y,-x,-z
-x,-y,z
-y,x,-z
x+1/2,y+1/2,z+1/2
y+1/2,-x+1/2,-z+1/2
-x+1/2,-y+1/2,z+1/2
-y+1/2,x+1/2,-z+1/2

loop_
_atom_site_label
_atom_site_type_symbol
_atom_site_fract_x
_atom_site_fract_y
_atom_site_fract_z
_atom_site_occupancy
_atom_site_U_iso_or_equiv
S1 S-2 0.432 0.263 0.25 1 0.0
Cu1 Cu+1 0.141 0.025 0.75 1 0.0
Cu2 Cu+1 0.226 0.198 0.35 0.75 0.0
Tl1 Tl+1 0 0.5 0.25 1 0.0
